data_7205978
loop_
_publ_author_name
'Luo, Xiuchao'
'Luo, Daibing'
'Gong, Maochu'
'Chen, Yaoqiang'
'Lin, Zhien'

_publ_section_title
;
 (C2H8N)2[Be3(HPO3)4]: a low-density beryllium phosphite with large
 16-membered rings and helical channels
;
_journal_issue 11
_journal_name_full CrystEngComm
_journal_page_first 3646
_journal_paper_doi 10.1039/c1ce05117b
_journal_volume 13
_journal_year 2011
_chemical_formula_sum 'C4 H20 Be3 N2 O12 P4'
_chemical_formula_weight 439.13
_chemical_name_systematic
;
?
;
_space_group_IT_number 15
_symmetry_cell_setting monoclinic
_symmetry_space_group_name_Hall '-C 2yc'
_symmetry_space_group_name_H-M 'C 1 2/c 1'
_atom_sites_solution_hydrogens geom
_atom_sites_solution_primary direct
_atom_sites_solution_secondary difmap
_audit_creation_method SHELXL-97
_cell_angle_alpha 90.00
_cell_angle_beta 112.929(7)
_cell_angle_gamma 90.00
_cell_formula_units_Z 4
_cell_length_a 14.6905(8)
_cell_length_b 8.0472(4)
_cell_length_c 15.8688(2)
_cell_measurement_temperature 293(2)
_cell_volume 1727.74(16)
_computing_structure_refinement 'SHELXL-97 (Sheldrick, 1997)'
_computing_structure_solution 'SHELXS-97 (Sheldrick, 1990)'
_diffrn_ambient_temperature 293(2)
_diffrn_measured_fraction_theta_full 0.999
_diffrn_measured_fraction_theta_max 0.999
_diffrn_measurement_device_type 'Xcalibur, Eos'
_diffrn_measurement_method '\w scans'
_diffrn_radiation_monochromator graphite
_diffrn_radiation_source 'fine-focus sealed tube'
_diffrn_radiation_type MoK\a
_diffrn_radiation_wavelength 0.71073
_diffrn_reflns_av_R_equivalents 0.0196
_diffrn_reflns_av_sigmaI/netI 0.0332
_diffrn_reflns_limit_h_max 15
_diffrn_reflns_limit_h_min -17
_diffrn_reflns_limit_k_max 5
_diffrn_reflns_limit_k_min -9
_diffrn_reflns_limit_l_max 18
_diffrn_reflns_limit_l_min -18
_diffrn_reflns_number 3194
_diffrn_reflns_theta_full 25.00
_diffrn_reflns_theta_max 25.00
_diffrn_reflns_theta_min 2.95
_diffrn_standards_decay_% 0
_exptl_absorpt_coefficient_mu 0.495
_exptl_absorpt_correction_T_max 1.0000
_exptl_absorpt_correction_T_min 0.9541
_exptl_absorpt_correction_type multi-scan
_exptl_crystal_colour colorless
_exptl_crystal_density_diffrn 1.688
_exptl_crystal_density_method 'not measured'
_exptl_crystal_description prism
_exptl_crystal_F_000 904
_exptl_crystal_size_max 0.12
_exptl_crystal_size_mid 0.08
_exptl_crystal_size_min 0.06
_refine_diff_density_max 0.934
_refine_diff_density_min -0.432
_refine_diff_density_rms 0.070
_refine_ls_extinction_method none
_refine_ls_goodness_of_fit_ref 1.107
_refine_ls_hydrogen_treatment mixed
_refine_ls_matrix_type full
_refine_ls_number_parameters 122
_refine_ls_number_reflns 1517
_refine_ls_number_restraints 0
_refine_ls_restrained_S_all 1.107
_refine_ls_R_factor_all 0.0486
_refine_ls_R_factor_gt 0.0398
_refine_ls_shift/su_max 0.001
_refine_ls_shift/su_mean 0.000
_refine_ls_structure_factor_coef Fsqd
_refine_ls_weighting_details 'calc w=1/[\s^2^(Fo^2^)+(0.0304P)^2^+5.2465P] where P=(Fo^2^+2Fc^2^)/3'
_refine_ls_weighting_scheme calc
_refine_ls_wR_factor_gt 0.0896
_refine_ls_wR_factor_ref 0.0939
_reflns_number_gt 1311
_reflns_number_total 1517
_reflns_threshold_expression >2sigma(I)
_cod_data_source_file c1ce05117b.txt
_cod_data_source_block 1
_cod_original_cell_volume 1727.74(13)
_cod_original_sg_symbol_H-M C2/c
_cod_database_code 7205978

loop_
_symmetry_equiv_pos_as_xyz
'x, y, z'
'-x, y, -z+1/2'
'x+1/2, y+1/2, z'
'-x+1/2, y+1/2, -z+1/2'
'-x, -y, -z'
'x, -y, z-1/2'
'-x+1/2, -y+1/2, -z'
'x+1/2, -y+1/2, z-1/2'

loop_
_atom_site_label
_atom_site_type_symbol
_atom_site_fract_x
_atom_site_fract_y
_atom_site_fract_z
_atom_site_U_iso_or_equiv
_atom_site_adp_type
_atom_site_occupancy
_atom_site_symmetry_multiplicity
_atom_site_calc_flag
_atom_site_refinement_flags
_atom_site_disorder_assembly
_atom_site_disorder_group
P1 P 0.51646(5) 0.39359(10) 0.39624(5) 0.0185(2) Uani 1 1 d . . .
H1 H 0.543(2) 0.269(4) 0.3544(18) 0.020(8) Uiso 1 1 d . . .
P2 P 0.35225(6) 0.15057(11) 0.62141(5) 0.0224(2) Uani 1 1 d . . .
H2 H 0.409(2) 0.006(4) 0.6484(19) 0.022(8) Uiso 1 1 d . . .
Be1 Be 0.3616(3) 0.3681(5) 0.4714(2) 0.0225(9) Uani 1 1 d . . .
Be2 Be 0.5000 0.6341(7) 0.2500 0.0215(12) Uani 1 2 d S . .
O1 O 0.60778(15) 0.4498(3) 0.47698(14) 0.0279(5) Uani 1 1 d . . .
O2 O 0.43775(16) 0.3215(3) 0.42348(14) 0.0314(6) Uani 1 1 d . . .
O3 O 0.47610(16) 0.5266(3) 0.32434(14) 0.0320(6) Uani 1 1 d . . .
O4 O 0.24836(15) 0.1064(3) 0.60813(13) 0.0331(6) Uani 1 1 d . . .
O5 O 0.40071(16) 0.2532(3) 0.70613(13) 0.0351(6) Uani 1 1 d . . .
O6 O 0.36486(15) 0.2190(3) 0.53872(13) 0.0254(5) Uani 1 1 d . . .
N1 N 0.1661(2) -0.2626(4) 0.64142(18) 0.0316(7) Uani 1 1 d . . .
H1D H 0.1419 -0.2177 0.6803 0.038 Uiso 1 1 calc R . .
H1E H 0.1577 -0.1881 0.5967 0.038 Uiso 1 1 calc R . .
C1 C 0.2722(3) -0.2929(6) 0.6907(3) 0.0535(12) Uani 1 1 d . . .
H1A H 0.3048 -0.1904 0.7160 0.080 Uiso 1 1 calc R . .
H1B H 0.2993 -0.3373 0.6493 0.080 Uiso 1 1 calc R . .
H1C H 0.2820 -0.3711 0.7392 0.080 Uiso 1 1 calc R . .
C2 C 0.1099(3) -0.4122(5) 0.6012(3) 0.0516(11) Uani 1 1 d . . .
H2A H 0.0414 -0.3842 0.5697 0.077 Uiso 1 1 calc R . .
H2B H 0.1169 -0.4911 0.6487 0.077 Uiso 1 1 calc R . .
H2C H 0.1345 -0.4598 0.5587 0.077 Uiso 1 1 calc R . .

loop_
_atom_site_aniso_label
_atom_site_aniso_U_11
_atom_site_aniso_U_22
_atom_site_aniso_U_33
_atom_site_aniso_U_23
_atom_site_aniso_U_13
_atom_site_aniso_U_12
P1 0.0182(4) 0.0213(4) 0.0184(4) -0.0025(3) 0.0097(3) -0.0039(3)
P2 0.0198(4) 0.0297(5) 0.0170(4) 0.0015(3) 0.0064(3) -0.0060(4)
Be1 0.0184(19) 0.032(2) 0.0167(17) 0.0032(17) 0.0059(15) -0.0086(18)
Be2 0.019(3) 0.031(3) 0.013(2) 0.000 0.004(2) 0.000
O1 0.0232(11) 0.0270(12) 0.0271(11) 0.0001(10) 0.0030(9) -0.0039(10)
O2 0.0292(12) 0.0398(14) 0.0319(12) -0.0024(11) 0.0194(10) -0.0133(11)
O3 0.0275(12) 0.0389(14) 0.0258(11) 0.0076(10) 0.0064(9) -0.0085(11)
O4 0.0213(12) 0.0552(16) 0.0187(10) 0.0087(11) 0.0034(9) -0.0141(11)
O5 0.0327(13) 0.0547(16) 0.0181(10) -0.0060(11) 0.0100(9) -0.0227(12)
O6 0.0286(11) 0.0296(13) 0.0204(10) 0.0013(9) 0.0123(9) -0.0066(10)
N1 0.0361(16) 0.0339(16) 0.0305(14) 0.0047(13) 0.0191(12) 0.0101(14)
C1 0.031(2) 0.071(3) 0.055(2) 0.014(2) 0.0136(18) -0.001(2)
C2 0.047(2) 0.051(3) 0.048(2) -0.011(2) 0.0082(19) -0.005(2)

loop_
_atom_type_symbol
_atom_type_description
_atom_type_scat_dispersion_real
_atom_type_scat_dispersion_imag
_atom_type_scat_source
C C 0.0033 0.0016 'International Tables Vol C Tables 4.2.6.8 and 6.1.1.4'
H H 0.0000 0.0000 'International Tables Vol C Tables 4.2.6.8 and 6.1.1.4'
Be Be 0.0005 0.0002 'International Tables Vol C Tables 4.2.6.8 and 6.1.1.4'
N N 0.0061 0.0033 'International Tables Vol C Tables 4.2.6.8 and 6.1.1.4'
O O 0.0106 0.0060 'International Tables Vol C Tables 4.2.6.8 and 6.1.1.4'
P P 0.1023 0.0942 'International Tables Vol C Tables 4.2.6.8 and 6.1.1.4'

loop_
_geom_angle_atom_site_label_1
_geom_angle_atom_site_label_2
_geom_angle_atom_site_label_3
_geom_angle
_geom_angle_site_symmetry_1
_geom_angle_site_symmetry_3
_geom_angle_publ_flag
O2 P1 O3 111.88(13) . . ?
O2 P1 O1 113.51(12) . . ?
O3 P1 O1 112.64(13) . . ?
O2 P1 H1 104.8(12) . . ?
O3 P1 H1 105.1(12) . . ?
O1 P1 H1 108.2(12) . . ?
O6 P2 O4 115.47(12) . . ?
O6 P2 O5 113.88(13) . . ?
O4 P2 O5 110.98(13) . . ?
O6 P2 H2 108.0(11) . . ?
O4 P2 H2 107.5(12) . . ?
O5 P2 H2 99.5(11) . . ?
O6 Be1 O2 107.1(3) . . ?
O6 Be1 O4 112.0(2) . 7_556 ?
O2 Be1 O4 108.8(2) . 7_556 ?
O6 Be1 O1 113.8(2) . 5_666 ?
O2 Be1 O1 109.5(2) . 5_666 ?
O4 Be1 O1 105.6(3) 7_556 5_666 ?
O3 Be2 O3 114.9(4) 2_655 . ?
O3 Be2 O5 101.43(11) 2_655 5_666 ?
O3 Be2 O5 113.69(10) . 5_666 ?
O3 Be2 O5 113.69(10) 2_655 6_565 ?
O3 Be2 O5 101.43(11) . 6_565 ?
O5 Be2 O5 112.2(4) 5_666 6_565 ?
P1 O1 Be1 131.5(2) . 5_666 ?
P1 O2 Be1 142.7(2) . . ?
P1 O3 Be2 143.45(19) . . ?
P2 O4 Be1 136.59(19) . 7_556 ?
P2 O5 Be2 136.40(15) . 5_666 ?
P2 O6 Be1 151.7(2) . . ?
C2 N1 C1 113.5(3) . . ?
C2 N1 H1D 108.9 . . ?
C1 N1 H1D 108.9 . . ?
C2 N1 H1E 108.9 . . ?
C1 N1 H1E 108.9 . . ?
H1D N1 H1E 107.7 . . ?
N1 C1 H1A 109.5 . . ?
N1 C1 H1B 109.5 . . ?
H1A C1 H1B 109.5 . . ?
N1 C1 H1C 109.5 . . ?
H1A C1 H1C 109.5 . . ?
H1B C1 H1C 109.5 . . ?
N1 C2 H2A 109.5 . . ?
N1 C2 H2B 109.5 . . ?
H2A C2 H2B 109.5 . . ?
N1 C2 H2C 109.5 . . ?
H2A C2 H2C 109.5 . . ?
H2B C2 H2C 109.5 . . ?

loop_
_geom_bond_atom_site_label_1
_geom_bond_atom_site_label_2
_geom_bond_distance
_geom_bond_site_symmetry_2
_geom_bond_publ_flag
P1 O2 1.500(2) . ?
P1 O3 1.507(2) . ?
P1 O1 1.519(2) . ?
P1 H1 1.34(3) . ?
P2 O6 1.499(2) . ?
P2 O4 1.500(2) . ?
P2 O5 1.500(2) . ?
P2 H2 1.40(3) . ?
Be1 O6 1.596(4) . ?
Be1 O2 1.622(4) . ?
Be1 O4 1.629(4) 7_556 ?
Be1 O1 1.654(5) 5_666 ?
Be2 O3 1.608(4) 2_655 ?
Be2 O3 1.608(4) . ?
Be2 O5 1.626(4) 5_666 ?
Be2 O5 1.626(4) 6_565 ?
O1 Be1 1.654(5) 5_666 ?
O4 Be1 1.629(4) 7_556 ?
O5 Be2 1.626(4) 5_666 ?
N1 C2 1.459(5) . ?
N1 C1 1.467(4) . ?
N1 H1D 0.9000 . ?
N1 H1E 0.9000 . ?
C1 H1A 0.9600 . ?
C1 H1B 0.9600 . ?
C1 H1C 0.9600 . ?
C2 H2A 0.9600 . ?
C2 H2B 0.9600 . ?
C2 H2C 0.9600 . ?

loop_
_geom_hbond_atom_site_label_D
_geom_hbond_atom_site_label_H
_geom_hbond_atom_site_label_A
_geom_hbond_distance_DH
_geom_hbond_distance_HA
_geom_hbond_distance_DA
_geom_hbond_angle_DHA
_geom_hbond_site_symmetry_A
N1 H1D O5 0.90 2.14 2.947(3) 149.1 4_546
N1 H1D O3 0.90 2.30 3.025(4) 137.9 7_556
N1 H1E O1 0.90 2.07 2.953(3) 166.1 3_445
